data_2240775
loop_
_publ_author_name
'Luo, Jun'
'Zhang, Xin-Rong'
'Qiu, Li-Juan'
'Yang, Feng'
'Liu, Bao-Shu'

_publ_section_title
;
 Crystal structures of
 (1,4,7,10-tetraazacyclododecane-\k^4^<i>N</i>)bis(tricyanomethanido-\k<i>N</i>)nickel
 and
 (1,4,7,10-tetraazacyclododecane-\k^4^<i>N</i>)(tricyanomethanido-\k<i>N</i>)copper
 tricyanomethanide
;
_journal_coeditor_code SJ5461
_journal_issue 6
_journal_name_full 'Acta Crystallographica Section E'
_journal_page_first 693
_journal_page_last 697
_journal_paper_doi 10.1107/S2056989015009524
_journal_volume 71
_journal_year 2015
_chemical_formula_iupac '[Ni (C4 N3)2 (C8 H20 N4)]'
_chemical_formula_moiety 'C16 H20 N10 Ni'
_chemical_formula_sum 'C16 H20 N10 Ni'
_chemical_formula_weight 411.13
_chemical_name_systematic (1,4,7,10-Tetraazacyclododecane-\k^4^<i>N</i>)bis(tricyanomethanido-\k<i>N</i>)nickel
_space_group_crystal_system monoclinic
_space_group_IT_number 14
_space_group_name_Hall '-P 2ybc'
_space_group_name_H-M_alt 'P 1 21/c 1'
_symmetry_space_group_name_Hall '-P 2ybc'
_symmetry_space_group_name_H-M 'P 1 21/c 1'
_atom_sites_solution_hydrogens mixed
_cell_angle_alpha 90
_cell_angle_beta 104.828(2)
_cell_angle_gamma 90
_cell_formula_units_Z 4
_cell_length_a 10.6300(12)
_cell_length_b 11.0150(12)
_cell_length_c 17.1771(18)
_cell_measurement_reflns_used 3344
_cell_measurement_temperature 173(2)
_cell_measurement_theta_max 27.84
_cell_measurement_theta_min 2.45
_cell_volume 1944.3(4)
_computing_cell_refinement
;
SAINT (Bruker, 2010)
;
_computing_data_collection
;
APEX2 (Bruker, 2010)
;
_computing_data_reduction
;
SAINT (Bruker, 2010)
;
_computing_molecular_graphics
;
SHELXTL (Sheldrick, 2008)
;
_computing_publication_material
;
SHELXTL (Sheldrick, 2008)
;
_computing_structure_refinement
;
SHELXL2013 (Sheldrick, 2015)
;
_computing_structure_solution
;
SHELXS97 (Sheldrick, 2008)
;
_diffrn_ambient_temperature 173(2)
_diffrn_measured_fraction_theta_full 0.990
_diffrn_measured_fraction_theta_max 0.990
_diffrn_measurement_device_type 'Bruker APEXII CCD'
_diffrn_measurement_method '\f and \w scans'
_diffrn_radiation_type MoK\a
_diffrn_radiation_wavelength 0.71073
_diffrn_reflns_av_R_equivalents 0.0318
_diffrn_reflns_limit_h_max 13
_diffrn_reflns_limit_h_min -10
_diffrn_reflns_limit_k_max 14
_diffrn_reflns_limit_k_min -14
_diffrn_reflns_limit_l_max 22
_diffrn_reflns_limit_l_min -20
_diffrn_reflns_number 12264
_diffrn_reflns_theta_full 25.242
_diffrn_reflns_theta_max 27.910
_diffrn_reflns_theta_min 1.982
_exptl_absorpt_coefficient_mu 1.021
_exptl_absorpt_correction_T_max 0.746
_exptl_absorpt_correction_T_min 0.670
_exptl_absorpt_correction_type multi-scan
_exptl_absorpt_process_details
;
(SADABS; Sheldrick, 1996)
;
_exptl_crystal_colour purple
_exptl_crystal_density_diffrn 1.405
_exptl_crystal_description block
_exptl_crystal_F_000 856
_exptl_crystal_size_max 0.060
_exptl_crystal_size_mid 0.050
_exptl_crystal_size_min 0.040
_refine_diff_density_max 1.053
_refine_diff_density_min -0.666
_refine_ls_extinction_method none
_refine_ls_goodness_of_fit_ref 1.046
_refine_ls_hydrogen_treatment mixed
_refine_ls_matrix_type full
_refine_ls_number_parameters 259
_refine_ls_number_reflns 4611
_refine_ls_number_restraints 12
_refine_ls_restrained_S_all 1.048
_refine_ls_R_factor_all 0.0754
_refine_ls_R_factor_gt 0.0525
_refine_ls_shift/su_max 0.004
_refine_ls_shift/su_mean 0.000
_refine_ls_structure_factor_coef Fsqd
_refine_ls_weighting_details
;
 w=1/[\s^2^(Fo^2^)+(0.0532P)^2^+3.2428P]
 where P=(Fo^2^+2Fc^2^)/3
;
_refine_ls_weighting_scheme calc
_refine_ls_wR_factor_gt 0.1243
_refine_ls_wR_factor_ref 0.1360
_reflns_number_gt 3460
_reflns_number_total 4611
_reflns_threshold_expression I>2\s(I)
_cod_data_source_file sj5461sup1.cif
_cod_data_source_block I
_cod_database_code 2240775
_shelx_space_group_comment
;
The symmetry employed for this shelxl refinement is uniquely defined
by the following loop, which should always be used as a source of
symmetry information in preference to the above space-group names.
They are only intended as comments.
;
_shelx_estimated_absorpt_t_min 0.941
_shelx_estimated_absorpt_t_max 0.960
_shelxl_version_number 20.13

loop_
_space_group_symop_operation_xyz
'x, y, z'
'-x, y+1/2, -z+1/2'
'-x, -y, -z'
'x, -y-1/2, z-1/2'

loop_
_atom_site_type_symbol
_atom_site_label
_atom_site_fract_x
_atom_site_fract_y
_atom_site_fract_z
_atom_site_U_iso_or_equiv
_atom_site_adp_type
_atom_site_calc_flag
_atom_site_occupancy
Ni Ni1 0.31796(4) 0.67335(4) 0.21935(2) 0.02888(13) Uani d 1
N N1 0.2130(3) 0.6100(3) 0.29576(17) 0.0345(6) Uani d 1
H H1 0.279(3) 0.589(4) 0.337(2) 0.064(14) Uiso d 1
N N2 0.2664(3) 0.5030(3) 0.16203(18) 0.0443(7) Uani d 1
H H2 0.339(3) 0.472(4) 0.151(2) 0.055(13) Uiso d 1
N N3 0.1611(4) 0.7305(3) 0.12737(19) 0.0530(9) Uani d 1
H H3 0.091(4) 0.711(3) 0.150(2) 0.079 Uiso d 1
N N4 0.2863(3) 0.8444(3) 0.26943(19) 0.0394(7) Uani d 1
H H4 0.365(3) 0.881(4) 0.284(3) 0.073(15) Uiso d 1
C C1 0.1384(4) 0.5016(4) 0.2615(3) 0.0506(10) Uani d 1
H H1A 0.0566 0.5259 0.2224 0.061 Uiso calc 1
H H1B 0.1159 0.4536 0.3048 0.061 Uiso calc 1
C C2 0.2200(4) 0.4269(4) 0.2202(3) 0.0553(11) Uani d 1
H H2A 0.2955 0.3931 0.2607 0.066 Uiso calc 1
H H2B 0.1680 0.3582 0.1916 0.066 Uiso calc 1
C C3 0.1642(5) 0.5211(5) 0.0857(3) 0.0642(13) Uani d 1
H H3A 0.1869 0.4734 0.0424 0.077 Uiso calc 1
H H3B 0.0802 0.4901 0.0925 0.077 Uiso calc 1
C C4 0.1492(5) 0.6485(4) 0.0617(3) 0.0611(13) Uani d 1
H H4A 0.2159 0.6691 0.0328 0.073 Uiso calc 1
H H4B 0.0628 0.6597 0.0237 0.073 Uiso calc 1
C C5 0.1683(5) 0.8539(4) 0.1225(3) 0.0748(17) Uani d 1
H H5A 0.0853 0.8850 0.0880 0.090 Uiso calc 1
H H5B 0.2384 0.8753 0.0965 0.090 Uiso calc 1
C C6 0.1952(4) 0.9164(4) 0.2047(3) 0.0549(11) Uani d 1
H H6A 0.2333 0.9975 0.2009 0.066 Uiso calc 1
H H6B 0.1119 0.9281 0.2195 0.066 Uiso calc 1
C C7 0.2311(4) 0.8170(4) 0.3387(2) 0.0448(9) Uani d 1
H H7A 0.1834 0.8888 0.3508 0.054 Uiso calc 1
H H7B 0.3027 0.7990 0.3869 0.054 Uiso calc 1
C C8 0.1402(3) 0.7099(4) 0.3202(2) 0.0419(9) Uani d 1
H H8A 0.1108 0.6868 0.3684 0.050 Uiso calc 1
H H8B 0.0628 0.7303 0.2762 0.050 Uiso calc 1
N N5 0.4473(3) 0.7223(3) 0.15041(17) 0.0456(8) Uani d 1
N N6 0.5442(3) 0.6048(3) -0.07283(18) 0.0410(7) Uani d 1
N N7 0.8599(3) 0.6841(4) 0.1448(2) 0.0676(11) Uani d 1
C C9 0.6177(3) 0.6745(3) 0.07428(19) 0.0313(6) Uani d 1
C C10 0.5245(3) 0.7011(3) 0.11644(19) 0.0341(7) Uani d 1
C C11 0.5768(3) 0.6366(3) -0.0066(2) 0.0322(7) Uani d 1
C C12 0.7506(3) 0.6795(4) 0.1130(2) 0.0400(8) Uani d 1
N N8 0.4834(3) 0.6233(3) 0.30541(16) 0.0351(6) Uani d 1
N N9 0.8889(4) 0.7038(4) 0.4340(2) 0.0632(11) Uani d 1
N N10 0.6565(5) 0.4491(7) 0.5383(3) 0.121(3) Uani d 1
C C13 0.6733(3) 0.5974(3) 0.42904(19) 0.0324(7) Uani d 1
C C14 0.5682(3) 0.6129(3) 0.36206(18) 0.0300(7) Uani d 1
C C15 0.7916(4) 0.6567(3) 0.4323(2) 0.0387(8) Uani d 1
C C16 0.6636(4) 0.5171(5) 0.4895(2) 0.0639(14) Uani d 1

loop_
_atom_site_aniso_label
_atom_site_aniso_U_11
_atom_site_aniso_U_22
_atom_site_aniso_U_33
_atom_site_aniso_U_12
_atom_site_aniso_U_13
_atom_site_aniso_U_23
Ni1 0.0232(2) 0.0426(2) 0.02079(19) 0.00588(18) 0.00552(14) 0.00459(17)
N1 0.0218(13) 0.0488(17) 0.0330(15) -0.0004(12) 0.0069(11) 0.0090(13)
N2 0.0386(17) 0.0516(19) 0.0366(16) 0.0118(15) -0.0017(13) -0.0061(14)
N3 0.054(2) 0.062(2) 0.0366(17) 0.0311(18) 0.0001(15) 0.0008(15)
N4 0.0309(15) 0.0434(17) 0.0468(17) 0.0001(13) 0.0152(13) 0.0001(14)
C1 0.0335(18) 0.053(2) 0.063(2) -0.0105(18) 0.0080(17) 0.011(2)
C2 0.044(2) 0.045(2) 0.068(3) -0.0018(19) -0.001(2) 0.002(2)
C3 0.057(3) 0.075(3) 0.046(2) 0.022(2) -0.013(2) -0.016(2)
C4 0.062(3) 0.064(3) 0.040(2) -0.017(2) -0.0205(19) 0.0129(19)
C5 0.076(3) 0.044(2) 0.078(3) -0.003(2) -0.028(3) 0.016(2)
C6 0.062(3) 0.049(2) 0.065(3) 0.022(2) 0.036(2) 0.020(2)
C7 0.0416(19) 0.061(2) 0.0325(18) 0.0042(19) 0.0109(15) -0.0095(17)
C8 0.0279(16) 0.070(3) 0.0313(17) 0.0059(17) 0.0147(14) 0.0073(17)
N5 0.0432(17) 0.069(2) 0.0291(15) 0.0105(16) 0.0171(13) 0.0107(14)
N6 0.0416(17) 0.0470(18) 0.0360(16) -0.0025(14) 0.0126(13) -0.0032(13)
N7 0.0364(18) 0.105(3) 0.055(2) 0.000(2) 0.0007(16) -0.005(2)
C9 0.0294(15) 0.0376(17) 0.0285(15) -0.0012(14) 0.0103(12) 0.0040(14)
C10 0.0337(17) 0.0421(19) 0.0264(15) 0.0010(14) 0.0075(13) 0.0079(13)
C11 0.0275(16) 0.0355(17) 0.0356(18) -0.0026(13) 0.0119(13) 0.0037(14)
C12 0.0337(18) 0.051(2) 0.0357(18) 0.0001(17) 0.0089(14) -0.0001(16)
N8 0.0265(14) 0.0517(17) 0.0266(13) -0.0004(13) 0.0061(11) 0.0061(12)
N9 0.044(2) 0.064(2) 0.069(3) -0.0160(18) -0.0102(18) 0.0013(19)
N10 0.062(3) 0.217(7) 0.075(3) -0.003(4) 0.002(2) 0.095(4)
C13 0.0279(16) 0.0429(18) 0.0251(15) 0.0065(14) 0.0043(12) -0.0006(13)
C14 0.0276(15) 0.0385(17) 0.0253(15) 0.0039(13) 0.0093(12) 0.0003(13)
C15 0.0366(19) 0.0402(19) 0.0315(17) 0.0023(16) -0.0056(14) -0.0071(14)
C16 0.0330(19) 0.120(4) 0.035(2) 0.007(2) 0.0033(16) 0.028(2)

loop_
_atom_type_symbol
_atom_type_description
_atom_type_scat_dispersion_real
_atom_type_scat_dispersion_imag
_atom_type_scat_source
C C 0.0033 0.0016 'International Tables Vol C Tables 4.2.6.8 and 6.1.1.4'
H H 0.0000 0.0000 'International Tables Vol C Tables 4.2.6.8 and 6.1.1.4'
N N 0.0061 0.0033 'International Tables Vol C Tables 4.2.6.8 and 6.1.1.4'
Ni Ni 0.3393 1.1124 'International Tables Vol C Tables 4.2.6.8 and 6.1.1.4'

loop_
_geom_angle_atom_site_label_1
_geom_angle_atom_site_label_2
_geom_angle_atom_site_label_3
_geom_angle
_geom_angle_publ_flag
N1 Ni1 N8 87.40(10) y
N1 Ni1 N3 97.30(10) y
N8 Ni1 N3 175.30(10) y
N1 Ni1 N5 171.80(10) y
N8 Ni1 N5 84.90(10) y
N3 Ni1 N5 90.40(10) y
N1 Ni1 N2 83.00(10) y
N8 Ni1 N2 99.70(10) y
N3 Ni1 N2 81.60(10) y
N5 Ni1 N2 95.40(10) y
N1 Ni1 N4 82.80(10) y
N8 Ni1 N4 98.10(10) y
N3 Ni1 N4 82.00(10) y
N5 Ni1 N4 101.20(10) y
N2 Ni1 N4 156.70(10) y
C8 N1 C1 117.0(3) n
C8 N1 Ni1 109.9(2) n
C1 N1 Ni1 110.3(2) n
C8 N1 H1 109(3) n
C1 N1 H1 110(3) n
Ni1 N1 H1 99(3) n
C2 N2 C3 112.1(4) n
C2 N2 Ni1 106.1(2) n
C3 N2 Ni1 109.5(3) n
C2 N2 H2 112(3) n
C3 N2 H2 110(3) n
Ni1 N2 H2 107(3) n
C5 N3 C4 125.3(4) n
C5 N3 Ni1 107.5(3) n
C4 N3 Ni1 107.5(3) n
C5 N3 H3 108(2) n
C4 N3 H3 105(2) n
Ni1 N3 H3 101(3) n
C7 N4 C6 112.9(3) n
C7 N4 Ni1 106.2(2) n
C6 N4 Ni1 107.8(2) n
C7 N4 H4 113(3) n
C6 N4 H4 111(3) n
Ni1 N4 H4 106(3) n
N1 C1 C2 108.5(3) n
N1 C1 H1A 110.0 n
C2 C1 H1A 110.0 n
N1 C1 H1B 110.0 n
C2 C1 H1B 110.0 n
H1A C1 H1B 108.4 n
N2 C2 C1 109.9(3) n
N2 C2 H2A 109.7 n
C1 C2 H2A 109.7 n
N2 C2 H2B 109.7 n
C1 C2 H2B 109.7 n
H2A C2 H2B 108.2 n
C4 C3 N2 112.3(4) n
C4 C3 H3A 109.1 n
N2 C3 H3A 109.1 n
C4 C3 H3B 109.1 n
N2 C3 H3B 109.1 n
H3A C3 H3B 107.9 n
N3 C4 C3 113.9(4) n
N3 C4 H4A 108.8 n
C3 C4 H4A 108.8 n
N3 C4 H4B 108.8 n
C3 C4 H4B 108.8 n
H4A C4 H4B 107.7 n
N3 C5 C6 113.1(4) n
N3 C5 H5A 109.0 n
C6 C5 H5A 109.0 n
N3 C5 H5B 109.0 n
C6 C5 H5B 109.0 n
H5A C5 H5B 107.8 n
N4 C6 C5 112.3(3) n
N4 C6 H6A 109.1 n
C5 C6 H6A 109.1 n
N4 C6 H6B 109.1 n
C5 C6 H6B 109.1 n
H6A C6 H6B 107.9 n
N4 C7 C8 110.7(3) n
N4 C7 H7A 109.5 n
C8 C7 H7A 109.5 n
N4 C7 H7B 109.5 n
C8 C7 H7B 109.5 n
H7A C7 H7B 108.1 n
N1 C8 C7 106.9(3) n
N1 C8 H8A 110.3 n
C7 C8 H8A 110.3 n
N1 C8 H8B 110.3 n
C7 C8 H8B 110.3 n
H8A C8 H8B 108.6 n
C10 N5 Ni1 153.1(3) n
C12 C9 C10 120.5(3) n
C12 C9 C11 120.0(3) n
C10 C9 C11 119.4(3) n
N5 C10 C9 179.3(4) n
N6 C11 C9 179.3(4) n
N7 C12 C9 179.7(5) n
C14 N8 Ni1 166.7(3) n
C16 C13 C14 119.9(3) n
C16 C13 C15 120.2(3) n
C14 C13 C15 119.7(3) n
N8 C14 C13 177.8(4) n
N9 C15 C13 178.7(4) n
N10 C16 C13 178.5(7) n

loop_
_geom_bond_atom_site_label_1
_geom_bond_atom_site_label_2
_geom_bond_distance
_geom_bond_publ_flag
Ni1 N1 2.051(3) y
Ni1 N8 2.062(3) y
Ni1 N3 2.080(3) y
Ni1 N5 2.101(3) y
Ni1 N2 2.125(3) y
Ni1 N4 2.134(3) y
N1 C8 1.467(5) n
N1 C1 1.470(5) n
N1 H1 0.90(2) n
N2 C2 1.482(6) n
N2 C3 1.486(5) n
N2 H2 0.91(2) n
N3 C5 1.366(6) n
N3 C4 1.425(6) n
N3 H3 0.95(2) n
N4 C7 1.487(5) n
N4 C6 1.501(5) n
N4 H4 0.90(2) n
C1 C2 1.499(6) n
C1 H1A 0.9900 n
C1 H1B 0.9900 n
C2 H2A 0.9900 n
C2 H2B 0.9900 n
C3 C4 1.460(6) n
C3 H3A 0.9900 n
C3 H3B 0.9900 n
C4 H4A 0.9900 n
C4 H4B 0.9900 n
C5 C6 1.529(7) n
C5 H5A 0.9900 n
C5 H5B 0.9900 n
C6 H6A 0.9900 n
C6 H6B 0.9900 n
C7 C8 1.506(6) n
C7 H7A 0.9900 n
C7 H7B 0.9900 n
C8 H8A 0.9900 n
C8 H8B 0.9900 n
N5 C10 1.146(4) n
N6 C11 1.155(4) n
N7 C12 1.152(5) n
C9 C12 1.399(5) n
C9 C10 1.400(4) n
C9 C11 1.409(5) n
N8 C14 1.151(4) n
N9 C15 1.150(5) n
N10 C16 1.140(6) n
C13 C16 1.388(5) n
C13 C14 1.394(4) n
C13 C15 1.406(5) n

loop_
_geom_hbond_atom_site_label_D
_geom_hbond_atom_site_label_H
_geom_hbond_atom_site_label_A
_geom_hbond_site_symmetry_A
_geom_hbond_distance_DH
_geom_hbond_distance_HA
_geom_hbond_distance_DA
_geom_hbond_angle_DHA
C8 H8B N7 1_455 0.99 2.74 3.665(5) 155.7
N3 H3 N7 1_455 0.95(2) 2.45(3) 3.330(5) 154(4)
N1 H1 N10 3_666 0.90(2) 2.11(3) 2.907(5) 148(4)
N2 H2 N6 3_665 0.91(2) 2.22(3) 3.064(4) 155(4)
C4 H4B N9 4_475 0.99 2.57 3.467(5) 150.9
N4 H4 N6 4_576 0.90(2) 2.70(4) 3.372(4) 133(4)
C7 H7B N6 4_576 0.99 2.70 3.397(5) 127.7

loop_
_geom_torsion_atom_site_label_1
_geom_torsion_atom_site_label_2
_geom_torsion_atom_site_label_3
_geom_torsion_atom_site_label_4
_geom_torsion
_geom_torsion_publ_flag
C8 N1 C1 C2 164.6(3) n
Ni1 N1 C1 C2 38.0(4) n
C3 N2 C2 C1 -79.0(4) n
Ni1 N2 C2 C1 40.5(4) n
N1 C1 C2 N2 -53.1(4) n
C2 N2 C3 C4 130.8(4) n
Ni1 N2 C3 C4 13.3(5) n
C5 N3 C4 C3 170.8(5) n
Ni1 N3 C4 C3 43.3(5) n
N2 C3 C4 N3 -38.4(6) n
C4 N3 C5 C6 -173.8(4) n
Ni1 N3 C5 C6 -46.3(5) n
C7 N4 C6 C5 -124.4(4) n
Ni1 N4 C6 C5 -7.4(4) n
N3 C5 C6 N4 36.6(6) n
C6 N4 C7 C8 80.8(4) n
Ni1 N4 C7 C8 -37.2(3) n
C1 N1 C8 C7 -170.0(3) n
Ni1 N1 C8 C7 -43.2(3) n
N4 C7 C8 N1 54.2(4) n

_cod_database_fobs_code 2240775
